data_7157181
loop_
_publ_author_name
'Sharma, Kamal Nayan'
'Satrawala, Naveen'
'Srivastava, Avinash Kumar'
'Ali, Munsaf'
'Joshi, Raj Kumar'

_publ_section_title
;
 Palladium(ii) ligated with a selenated (Se, C<sub>NHC</sub>,
 N<sup>-</sup>)-type pincer ligand: an efficient catalyst for
 Mizoroki-Heck and Suzuki-Miyaura coupling in water.
;
_journal_issue 40
_journal_name_full 'Organic &amp; biomolecular chemistry'
_journal_page_first 8969
_journal_page_last 8976
_journal_paper_doi 10.1039/c9ob01674k
_journal_volume 17
_journal_year 2019
_chemical_formula_moiety 'C24 H36 Cl N3 O Pd Se'
_chemical_formula_sum 'C24 H36 Cl N3 O Pd Se'
_chemical_formula_weight 603.37
_space_group_crystal_system trigonal
_space_group_IT_number 148
_space_group_name_Hall '-R 3'
_space_group_name_H-M_alt 'R -3 :H'
_atom_sites_solution_hydrogens geom
_audit_creation_method SHELXL-2014/7
_audit_update_record
;
2018-11-02 deposited with the CCDC.	2019-09-09 downloaded from the CCDC.
;
_cell_angle_alpha 90
_cell_angle_beta 90
_cell_angle_gamma 120
_cell_formula_units_Z 18
_cell_length_a 27.3190(6)
_cell_length_b 27.3190(6)
_cell_length_c 19.5324(4)
_cell_measurement_reflns_used 8486
_cell_measurement_temperature 293(2)
_cell_measurement_theta_max 24.0750
_cell_measurement_theta_min 3.4570
_cell_volume 12624.5(5)
_computing_cell_refinement 'CrysAlis RED, Oxford Diffraction Ltd.,'
_computing_data_collection 'CrysAlis CCD, Oxford Diffraction Ltd.,'
_computing_data_reduction 'CrysAlis RED, Oxford Diffraction Ltd.,'
_computing_molecular_graphics Ortep3
_computing_publication_material Shelx97
_computing_structure_refinement 'SHELXL-2014/7 (Sheldrick, 2014)'
_computing_structure_solution 'SHELXS-97 (Sheldrick, 1997)'
_diffrn_ambient_temperature 293(2)
_diffrn_detector_area_resol_mean 15.9948
_diffrn_measured_fraction_theta_full 0.996
_diffrn_measured_fraction_theta_max 0.996
_diffrn_measurement_device_type 'OXFORD DIFFRACTION SUPER NOVA'
_diffrn_measurement_method \w/q-scan
_diffrn_radiation_monochromator graphite
_diffrn_radiation_source 'Micro-Focus (Mo) X-ray Source'
_diffrn_radiation_type MoK\a
_diffrn_radiation_wavelength 0.71073
_diffrn_reflns_av_R_equivalents 0.0628
_diffrn_reflns_av_unetI/netI 0.0350
_diffrn_reflns_Laue_measured_fraction_full 0.996
_diffrn_reflns_Laue_measured_fraction_max 0.996
_diffrn_reflns_limit_h_max 32
_diffrn_reflns_limit_h_min -32
_diffrn_reflns_limit_k_max 32
_diffrn_reflns_limit_k_min -32
_diffrn_reflns_limit_l_max 23
_diffrn_reflns_limit_l_min -23
_diffrn_reflns_number 38573
_diffrn_reflns_point_group_measured_fraction_full 0.996
_diffrn_reflns_point_group_measured_fraction_max 0.996
_diffrn_reflns_theta_full 24.989
_diffrn_reflns_theta_max 24.989
_diffrn_reflns_theta_min 3.466
_exptl_absorpt_coefficient_mu 2.073
_exptl_absorpt_correction_T_max 1.00000
_exptl_absorpt_correction_T_min 0.41739
_exptl_absorpt_correction_type multi-scan
_exptl_absorpt_process_details
;
CrysAlisPro, Agilent Technologies,
Version 1.171.37.35 (release 13-08-2014 CrysAlis171 .NET)
(compiled Aug 13 2014,18:06:01)
Empirical absorption correction using spherical harmonics,
 implemented in SCALE3 ABSPACK scaling algorithm.
;
_exptl_crystal_colour yellow
_exptl_crystal_density_diffrn 1.429
_exptl_crystal_density_method 'not measured'
_exptl_crystal_description block
_exptl_crystal_F_000 5508
_exptl_crystal_recrystallization_method 'Re-crystallisation from solvent: Dichloromethane and methanol'
_exptl_crystal_size_max 0.310
_exptl_crystal_size_mid 0.240
_exptl_crystal_size_min 0.180
_platon_squeeze_details
;
;
_refine_diff_density_max 0.746
_refine_diff_density_min -0.664
_refine_diff_density_rms 0.150
_refine_ls_extinction_method none
_refine_ls_goodness_of_fit_ref 1.059
_refine_ls_hydrogen_treatment constr
_refine_ls_matrix_type full
_refine_ls_number_parameters 280
_refine_ls_number_reflns 4927
_refine_ls_number_restraints 0
_refine_ls_restrained_S_all 1.059
_refine_ls_R_factor_all 0.0724
_refine_ls_R_factor_gt 0.0578
_refine_ls_shift/su_max 0.001
_refine_ls_shift/su_mean 0.000
_refine_ls_structure_factor_coef Fsqd
_refine_ls_weighting_details 'w=1/[\s^2^(Fo^2^)+(0.1181P)^2^+12.6307P] where P=(Fo^2^+2Fc^2^)/3'
_refine_ls_weighting_scheme calc
_refine_ls_wR_factor_gt 0.1750
_refine_ls_wR_factor_ref 0.1876
_reflns_Friedel_coverage 0.000
_reflns_number_gt 3824
_reflns_number_total 4927
_reflns_threshold_expression 'I > 2\s(I)'
_cod_data_source_file c9ob01674k2.cif
_cod_data_source_block Complex1
_cod_original_cell_volume 12624.5(6)
_cod_original_sg_symbol_H-M 'R -3'
_cod_database_code 7157181
_shelx_shelxl_version_number 2014/7
_shelx_space_group_comment
;
The symmetry employed for this shelxl refinement is uniquely defined
by the following loop, which should always be used as a source of
symmetry information in preference to the above space-group names.
They are only intended as comments.
;
_shelx_estimated_absorpt_t_min 0.566
_shelx_estimated_absorpt_t_max 0.707

loop_
_space_group_symop_operation_xyz
'x, y, z'
'-y, x-y, z'
'-x+y, -x, z'
'x+2/3, y+1/3, z+1/3'
'-y+2/3, x-y+1/3, z+1/3'
'-x+y+2/3, -x+1/3, z+1/3'
'x+1/3, y+2/3, z+2/3'
'-y+1/3, x-y+2/3, z+2/3'
'-x+y+1/3, -x+2/3, z+2/3'
'-x, -y, -z'
'y, -x+y, -z'
'x-y, x, -z'
'-x+2/3, -y+1/3, -z+1/3'
'y+2/3, -x+y+1/3, -z+1/3'
'x-y+2/3, x+1/3, -z+1/3'
'-x+1/3, -y+2/3, -z+2/3'
'y+1/3, -x+y+2/3, -z+2/3'
'x-y+1/3, x+2/3, -z+2/3'

loop_
_atom_site_label
_atom_site_type_symbol
_atom_site_fract_x
_atom_site_fract_y
_atom_site_fract_z
_atom_site_U_iso_or_equiv
_atom_site_adp_type
_atom_site_occupancy
_atom_site_site_symmetry_order
_atom_site_calc_flag
_atom_site_refinement_flags_posn
_atom_site_refinement_flags_adp
C1 C 0.7432(3) 0.8232(3) 0.4387(3) 0.0604(14) Uani 1 1 d . .
C2 C 0.8099(3) 0.9044(3) 0.3682(3) 0.0770(18) Uani 1 1 d . .
H2A H 0.8480 0.9358 0.3746 0.092 Uiso 1 1 calc R U
H2B H 0.7861 0.9198 0.3550 0.092 Uiso 1 1 calc R U
C3 C 0.8100(3) 0.8664(4) 0.3106(3) 0.0809(19) Uani 1 1 d . .
C4 C 0.6896(3) 0.7563(3) 0.5335(3) 0.0728(17) Uani 1 1 d . .
H4A H 0.6956 0.7532 0.5819 0.087 Uiso 1 1 calc R U
H4B H 0.6875 0.7239 0.5103 0.087 Uiso 1 1 calc R U
C5 C 0.6350(3) 0.7563(3) 0.5238(3) 0.0765(18) Uani 1 1 d . .
H5A H 0.6396 0.7920 0.5400 0.092 Uiso 1 1 calc R U
H5B H 0.6058 0.7264 0.5512 0.092 Uiso 1 1 calc R U
C6 C 0.8131(3) 0.8939(2) 0.4968(3) 0.0637(15) Uani 1 1 d . .
C7 C 0.8598(3) 0.9445(3) 0.5182(4) 0.0778(18) Uani 1 1 d . .
H7A H 0.8926 0.9498 0.4927 0.093 Uiso 1 1 calc R U
H7B H 0.8533 0.9752 0.5059 0.093 Uiso 1 1 calc R U
C8 C 0.8725(4) 0.9489(3) 0.5862(4) 0.089(2) Uani 1 1 d . .
H8A H 0.8736 0.9830 0.6025 0.107 Uiso 1 1 calc R U
H8B H 0.9107 0.9554 0.5899 0.107 Uiso 1 1 calc R U
C9 C 0.8396(3) 0.9061(3) 0.6325(4) 0.083(2) Uani 1 1 d . .
H9A H 0.8647 0.8958 0.6552 0.100 Uiso 1 1 calc R U
H9B H 0.8271 0.9230 0.6672 0.100 Uiso 1 1 calc R U
C10 C 0.7931(3) 0.8570(3) 0.6131(3) 0.0739(17) Uani 1 1 d . .
H10A H 0.7607 0.8533 0.6380 0.089 Uiso 1 1 calc R U
H10B H 0.7983 0.8258 0.6267 0.089 Uiso 1 1 calc R U
C11 C 0.7809(3) 0.8521(3) 0.5446(3) 0.0651(15) Uani 1 1 d . .
C12 C 0.7751(3) 0.7749(3) 0.2615(3) 0.084(2) Uani 1 1 d . .
H12A H 0.8132 0.7929 0.2431 0.100 Uiso 1 1 calc R U
H12B H 0.7490 0.7652 0.2235 0.100 Uiso 1 1 calc R U
C13 C 0.7630(3) 0.7222(3) 0.2994(3) 0.0713(17) Uani 1 1 d . .
C14 C 0.7360(3) 0.6708(4) 0.2684(4) 0.087(2) Uani 1 1 d . .
H14A H 0.7000 0.6655 0.2524 0.104 Uiso 1 1 calc R U
H14B H 0.7578 0.6738 0.2278 0.104 Uiso 1 1 calc R U
C15 C 0.7246(4) 0.6220(4) 0.3000(5) 0.100(2) Uani 1 1 d . .
H15A H 0.7423 0.6050 0.2734 0.120 Uiso 1 1 calc R U
H15B H 0.6841 0.5965 0.2978 0.120 Uiso 1 1 calc R U
C16 C 0.7415(4) 0.6245(4) 0.3688(5) 0.104(3) Uani 1 1 d . .
H16A H 0.7079 0.6015 0.3959 0.124 Uiso 1 1 calc R U
H16B H 0.7649 0.6071 0.3715 0.124 Uiso 1 1 calc R U
C17 C 0.7708(4) 0.6771(4) 0.3994(4) 0.095(2) Uani 1 1 d . .
H17A H 0.7511 0.6752 0.4415 0.114 Uiso 1 1 calc R U
H17B H 0.8075 0.6828 0.4124 0.114 Uiso 1 1 calc R U
C18 C 0.7799(3) 0.7240(3) 0.3665(3) 0.0773(19) Uani 1 1 d . .
H18A H 0.8202 0.7504 0.3680 0.093 Uiso 1 1 calc R U
H18B H 0.7620 0.7406 0.3933 0.093 Uiso 1 1 calc R U
C19 C 0.5819(3) 0.6649(3) 0.4262(3) 0.0681(16) Uani 1 1 d . .
C20 C 0.6120(3) 0.6410(3) 0.3998(3) 0.0747(17) Uani 1 1 d . .
H20A H 0.6233 0.6553 0.3536 0.090 Uiso 1 1 calc R U
H20B H 0.6464 0.6550 0.4266 0.090 Uiso 1 1 calc R U
C21 C 0.5871(4) 0.5830(4) 0.3970(4) 0.096(2) Uani 1 1 d . .
H21A H 0.5872 0.5728 0.3494 0.115 Uiso 1 1 calc R U
H21B H 0.6116 0.5727 0.4215 0.115 Uiso 1 1 calc R U
C22 C 0.5336(5) 0.5496(4) 0.4213(5) 0.119(3) Uani 1 1 d . .
H22A H 0.5110 0.5258 0.3837 0.143 Uiso 1 1 calc R U
H22B H 0.5354 0.5247 0.4554 0.143 Uiso 1 1 calc R U
C23 C 0.5046(4) 0.5721(4) 0.4492(4) 0.105(3) Uani 1 1 d . .
H23A H 0.4962 0.5588 0.4961 0.126 Uiso 1 1 calc R U
H23B H 0.4687 0.5561 0.4254 0.126 Uiso 1 1 calc R U
C24 C 0.5273(3) 0.6304(4) 0.4508(4) 0.093(2) Uani 1 1 d . .
H24A H 0.5022 0.6391 0.4249 0.112 Uiso 1 1 calc R U
H24B H 0.5264 0.6412 0.4979 0.112 Uiso 1 1 calc R U
Cl1 Cl 0.63896(8) 0.74168(9) 0.26288(8) 0.0850(5) Uani 1 1 d . .
N1 N 0.7692(3) 0.8146(3) 0.3081(3) 0.0736(14) Uani 1 1 d . .
N2 N 0.7895(2) 0.8740(2) 0.4327(2) 0.0614(12) Uani 1 1 d . .
N3 N 0.7371(2) 0.8084(2) 0.5061(2) 0.0617(12) Uani 1 1 d . .
O1 O 0.8523(2) 0.8904(3) 0.2704(3) 0.1104(19) Uani 1 1 d . .
Pd1 Pd 0.69589(2) 0.78355(2) 0.36101(2) 0.0612(2) Uani 1 1 d . .
Se1 Se 0.61068(3) 0.74550(3) 0.42782(3) 0.0693(3) Uani 1 1 d . .

loop_
_atom_site_aniso_label
_atom_site_aniso_U_11
_atom_site_aniso_U_22
_atom_site_aniso_U_33
_atom_site_aniso_U_23
_atom_site_aniso_U_13
_atom_site_aniso_U_12
C1 0.068(4) 0.076(4) 0.051(3) 0.008(3) 0.002(3) 0.046(3)
C2 0.084(5) 0.077(4) 0.075(4) 0.023(3) 0.004(3) 0.044(4)
C3 0.095(5) 0.107(6) 0.058(4) 0.022(4) 0.012(4) 0.064(5)
C4 0.091(5) 0.080(4) 0.044(3) 0.007(3) 0.002(3) 0.040(4)
C5 0.083(4) 0.079(4) 0.052(3) -0.007(3) 0.016(3) 0.029(4)
C6 0.070(4) 0.056(3) 0.076(4) 0.007(3) -0.003(3) 0.040(3)
C7 0.093(5) 0.061(4) 0.092(5) -0.007(3) 0.002(4) 0.048(4)
C8 0.105(6) 0.065(4) 0.109(6) -0.026(4) -0.021(5) 0.052(4)
C9 0.114(6) 0.074(4) 0.078(4) -0.019(4) -0.021(4) 0.059(5)
C10 0.093(5) 0.080(4) 0.063(4) -0.003(3) -0.004(3) 0.053(4)
C11 0.076(4) 0.060(3) 0.060(4) 0.002(3) -0.004(3) 0.035(3)
C12 0.096(5) 0.109(6) 0.058(4) 0.002(4) 0.016(3) 0.061(5)
C13 0.070(4) 0.104(5) 0.058(4) -0.012(4) 0.001(3) 0.057(4)
C14 0.081(5) 0.134(7) 0.066(4) -0.007(5) 0.001(4) 0.069(5)
C15 0.088(5) 0.119(7) 0.105(6) -0.019(5) -0.004(5) 0.060(5)
C16 0.108(6) 0.110(7) 0.118(7) 0.006(6) 0.008(5) 0.073(6)
C17 0.113(6) 0.123(7) 0.090(5) -0.016(5) -0.014(5) 0.089(6)
C18 0.073(4) 0.109(6) 0.073(4) -0.005(4) -0.006(3) 0.063(4)
C19 0.063(4) 0.085(4) 0.046(3) 0.002(3) -0.007(3) 0.030(3)
C20 0.080(4) 0.088(5) 0.054(3) -0.004(3) -0.012(3) 0.040(4)
C21 0.113(7) 0.091(6) 0.071(5) -0.001(4) -0.013(4) 0.040(5)
C22 0.139(9) 0.085(6) 0.092(6) -0.007(5) -0.033(6) 0.025(6)
C23 0.083(5) 0.111(7) 0.077(5) 0.006(5) -0.009(4) 0.016(5)
C24 0.073(5) 0.125(7) 0.058(4) 0.009(4) -0.011(3) 0.032(5)
Cl1 0.0985(12) 0.1221(15) 0.0524(9) -0.0097(9) -0.0097(8) 0.0687(12)
N1 0.082(4) 0.093(4) 0.062(3) 0.016(3) 0.016(3) 0.056(4)
N2 0.066(3) 0.065(3) 0.058(3) 0.015(2) 0.004(2) 0.036(3)
N3 0.077(3) 0.062(3) 0.049(3) 0.009(2) 0.003(2) 0.037(3)
O1 0.100(4) 0.134(5) 0.087(3) 0.040(3) 0.044(3) 0.050(4)
Pd1 0.0714(3) 0.0792(4) 0.0445(3) 0.00846(19) 0.00372(19) 0.0463(3)
Se1 0.0716(4) 0.0912(5) 0.0578(4) 0.0057(3) 0.0043(3) 0.0503(4)

loop_
_atom_type_symbol
_atom_type_description
_atom_type_scat_dispersion_real
_atom_type_scat_dispersion_imag
_atom_type_scat_source
C C 0.0033 0.0016 'International Tables Vol C Tables 4.2.6.8 and 6.1.1.4'
H H 0.0000 0.0000 'International Tables Vol C Tables 4.2.6.8 and 6.1.1.4'
Cl Cl 0.1484 0.1585 'International Tables Vol C Tables 4.2.6.8 and 6.1.1.4'
N N 0.0061 0.0033 'International Tables Vol C Tables 4.2.6.8 and 6.1.1.4'
O O 0.0106 0.0060 'International Tables Vol C Tables 4.2.6.8 and 6.1.1.4'
Pd Pd -0.9988 1.0072 'International Tables Vol C Tables 4.2.6.8 and 6.1.1.4'
Se Se -0.0929 2.2259 'International Tables Vol C Tables 4.2.6.8 and 6.1.1.4'

loop_
_geom_angle_atom_site_label_1
_geom_angle_atom_site_label_2
_geom_angle_atom_site_label_3
_geom_angle
N2 C1 N3 107.6(5)
N2 C1 Pd1 122.3(4)
N3 C1 Pd1 130.1(5)
N2 C2 C3 112.2(6)
N2 C2 H2A 109.2
C3 C2 H2A 109.2
N2 C2 H2B 109.2
C3 C2 H2B 109.2
H2A C2 H2B 107.9
O1 C3 N1 127.2(7)
O1 C3 C2 114.3(8)
N1 C3 C2 118.5(6)
N3 C4 C5 110.5(6)
N3 C4 H4A 109.5
C5 C4 H4A 109.5
N3 C4 H4B 109.5
C5 C4 H4B 109.5
H4A C4 H4B 108.1
C4 C5 Se1 112.4(4)
C4 C5 H5A 109.1
Se1 C5 H5A 109.1
C4 C5 H5B 109.1
Se1 C5 H5B 109.1
H5A C5 H5B 107.8
N2 C6 C11 107.7(5)
N2 C6 C7 132.3(6)
C11 C6 C7 120.0(6)
C8 C7 C6 116.5(7)
C8 C7 H7A 108.2
C6 C7 H7A 108.2
C8 C7 H7B 108.2
C6 C7 H7B 108.2
H7A C7 H7B 107.3
C7 C8 C9 121.9(7)
C7 C8 H8A 106.9
C9 C8 H8A 106.9
C7 C8 H8B 106.9
C9 C8 H8B 106.9
H8A C8 H8B 106.7
C10 C9 C8 122.7(6)
C10 C9 H9A 106.7
C8 C9 H9A 106.7
C10 C9 H9B 106.7
C8 C9 H9B 106.7
H9A C9 H9B 106.6
C9 C10 C11 115.5(6)
C9 C10 H10A 108.4
C11 C10 H10A 108.4
C9 C10 H10B 108.4
C11 C10 H10B 108.4
H10A C10 H10B 107.5
C10 C11 C6 123.4(6)
C10 C11 N3 131.7(6)
C6 C11 N3 104.8(5)
N1 C12 C13 110.2(5)
N1 C12 H12A 109.6
C13 C12 H12A 109.6
N1 C12 H12B 109.6
C13 C12 H12B 109.6
H12A C12 H12B 108.1
C14 C13 C18 117.3(7)
C14 C13 C12 121.1(6)
C18 C13 C12 121.6(7)
C15 C14 C13 123.5(7)
C15 C14 H14A 106.5
C13 C14 H14A 106.5
C15 C14 H14B 106.5
C13 C14 H14B 106.5
H14A C14 H14B 106.5
C14 C15 C16 118.5(8)
C14 C15 H15A 107.7
C16 C15 H15A 107.7
C14 C15 H15B 107.7
C16 C15 H15B 107.7
H15A C15 H15B 107.1
C17 C16 C15 117.8(8)
C17 C16 H16A 107.9
C15 C16 H16A 107.9
C17 C16 H16B 107.9
C15 C16 H16B 107.9
H16A C16 H16B 107.2
C18 C17 C16 121.4(8)
C18 C17 H17A 107.0
C16 C17 H17A 107.0
C18 C17 H17B 107.0
C16 C17 H17B 107.0
H17A C17 H17B 106.7
C17 C18 C13 121.4(7)
C17 C18 H18A 107.0
C13 C18 H18A 107.0
C17 C18 H18B 107.0
C13 C18 H18B 107.0
H18A C18 H18B 106.7
C20 C19 C24 119.9(7)
C20 C19 Se1 123.1(5)
C24 C19 Se1 117.0(6)
C21 C20 C19 119.4(7)
C21 C20 H20A 107.5
C19 C20 H20A 107.5
C21 C20 H20B 107.5
C19 C20 H20B 107.5
H20A C20 H20B 107.0
C22 C21 C20 120.1(9)
C22 C21 H21A 107.3
C20 C21 H21A 107.3
C22 C21 H21B 107.3
C20 C21 H21B 107.3
H21A C21 H21B 106.9
C23 C22 C21 121.2(9)
C23 C22 H22A 107.0
C21 C22 H22A 107.0
C23 C22 H22B 107.0
C21 C22 H22B 107.0
H22A C22 H22B 106.8
C22 C23 C24 120.5(9)
C22 C23 H23A 107.2
C24 C23 H23A 107.2
C22 C23 H23B 107.2
C24 C23 H23B 107.2
H23A C23 H23B 106.8
C19 C24 C23 118.7(8)
C19 C24 H24A 107.6
C23 C24 H24A 107.6
C19 C24 H24B 107.6
C23 C24 H24B 107.6
H24A C24 H24B 107.1
C3 N1 C12 118.3(6)
C3 N1 Pd1 124.7(5)
C12 N1 Pd1 116.9(5)
C1 N2 C6 110.0(5)
C1 N2 C2 124.1(5)
C6 N2 C2 125.8(5)
C1 N3 C11 109.8(5)
C1 N3 C4 123.9(5)
C11 N3 C4 126.2(5)
C1 Pd1 N1 85.5(2)
C1 Pd1 Cl1 175.61(18)
N1 Pd1 Cl1 93.58(17)
C1 Pd1 Se1 92.73(17)
N1 Pd1 Se1 177.45(15)
Cl1 Pd1 Se1 88.31(5)
C19 Se1 C5 95.9(3)
C19 Se1 Pd1 103.8(2)
C5 Se1 Pd1 105.8(2)

loop_
_geom_bond_atom_site_label_1
_geom_bond_atom_site_label_2
_geom_bond_distance
C1 N2 1.336(8)
C1 N3 1.364(7)
C1 Pd1 1.935(6)
C2 N2 1.458(8)
C2 C3 1.533(10)
C2 H2A 0.9700
C2 H2B 0.9700
C3 O1 1.273(9)
C3 N1 1.292(10)
C4 N3 1.467(8)
C4 C5 1.505(10)
C4 H4A 0.9700
C4 H4B 0.9700
C5 Se1 1.961(6)
C5 H5A 0.9700
C5 H5B 0.9700
C6 N2 1.387(8)
C6 C11 1.396(8)
C6 C7 1.395(9)
C7 C8 1.365(10)
C7 H7A 0.9700
C7 H7B 0.9700
C8 C9 1.393(10)
C8 H8A 0.9700
C8 H8B 0.9700
C9 C10 1.361(10)
C9 H9A 0.9700
C9 H9B 0.9700
C10 C11 1.368(9)
C10 H10A 0.9700
C10 H10B 0.9700
C11 N3 1.411(8)
C12 N1 1.484(9)
C12 C13 1.501(10)
C12 H12A 0.9700
C12 H12B 0.9700
C13 C14 1.359(11)
C13 C18 1.381(9)
C14 C15 1.358(12)
C14 H14A 0.9700
C14 H14B 0.9700
C15 C16 1.412(11)
C15 H15A 0.9700
C15 H15B 0.9700
C16 C17 1.383(12)
C16 H16A 0.9700
C16 H16B 0.9700
C17 C18 1.341(10)
C17 H17A 0.9700
C17 H17B 0.9700
C18 H18A 0.9700
C18 H18B 0.9700
C19 C20 1.382(9)
C19 C24 1.392(10)
C19 Se1 1.932(7)
C20 C21 1.378(10)
C20 H20A 0.9700
C20 H20B 0.9700
C21 C22 1.366(13)
C21 H21A 0.9700
C21 H21B 0.9700
C22 C23 1.337(13)
C22 H22A 0.9700
C22 H22B 0.9700
C23 C24 1.393(12)
C23 H23A 0.9700
C23 H23B 0.9700
C24 H24A 0.9700
C24 H24B 0.9700
Cl1 Pd1 2.3710(17)
N1 Pd1 2.026(5)
Pd1 Se1 2.4046(8)

loop_
_geom_torsion_atom_site_label_1
_geom_torsion_atom_site_label_2
_geom_torsion_atom_site_label_3
_geom_torsion_atom_site_label_4
_geom_torsion
N2 C2 C3 O1 -141.5(6)
N2 C2 C3 N1 37.4(9)
N3 C4 C5 Se1 72.0(6)
N2 C6 C7 C8 -177.3(6)
C11 C6 C7 C8 2.5(9)
C6 C7 C8 C9 -2.2(11)
C7 C8 C9 C10 0.7(12)
C8 C9 C10 C11 0.6(11)
C9 C10 C11 C6 -0.2(10)
C9 C10 C11 N3 -179.8(7)
N2 C6 C11 C10 178.5(6)
C7 C6 C11 C10 -1.4(10)
N2 C6 C11 N3 -1.9(6)
C7 C6 C11 N3 178.3(5)
N1 C12 C13 C14 143.8(6)
N1 C12 C13 C18 -37.7(9)
C18 C13 C14 C15 0.5(11)
C12 C13 C14 C15 179.1(7)
C13 C14 C15 C16 0.3(12)
C14 C15 C16 C17 -2.6(13)
C15 C16 C17 C18 4.2(13)
C16 C17 C18 C13 -3.5(12)
C14 C13 C18 C17 1.0(10)
C12 C13 C18 C17 -177.5(7)
C24 C19 C20 C21 1.3(9)
Se1 C19 C20 C21 -176.3(5)
C19 C20 C21 C22 -1.4(11)
C20 C21 C22 C23 -1.0(14)
C21 C22 C23 C24 3.5(14)
C20 C19 C24 C23 1.1(10)
Se1 C19 C24 C23 178.8(6)
C22 C23 C24 C19 -3.5(12)
O1 C3 N1 C12 10.9(11)
C2 C3 N1 C12 -168.0(6)
O1 C3 N1 Pd1 -166.9(6)
C2 C3 N1 Pd1 14.2(9)
C13 C12 N1 C3 129.3(7)
C13 C12 N1 Pd1 -52.7(7)
N3 C1 N2 C6 -2.2(6)
Pd1 C1 N2 C6 176.3(4)
N3 C1 N2 C2 -179.5(5)
Pd1 C1 N2 C2 -1.0(8)
C11 C6 N2 C1 2.6(7)
C7 C6 N2 C1 -177.6(7)
C11 C6 N2 C2 179.8(5)
C7 C6 N2 C2 -0.4(10)
C3 C2 N2 C1 -46.3(8)
C3 C2 N2 C6 136.9(6)
N2 C1 N3 C11 1.0(6)
Pd1 C1 N3 C11 -177.4(4)
N2 C1 N3 C4 177.3(5)
Pd1 C1 N3 C4 -1.0(9)
C10 C11 N3 C1 -179.8(7)
C6 C11 N3 C1 0.6(7)
C10 C11 N3 C4 4.0(11)
C6 C11 N3 C4 -175.6(6)
C5 C4 N3 C1 -63.7(7)
C5 C4 N3 C11 112.0(6)

loop_
_platon_squeeze_void_nr
_platon_squeeze_void_average_x
_platon_squeeze_void_average_y
_platon_squeeze_void_average_z
_platon_squeeze_void_volume
_platon_squeeze_void_count_electrons
_platon_squeeze_void_content
1 0.000 0.000 -0.001 1130 110 ' '
2 0.333 0.667 0.667 1130 110 ' '
3 0.667 0.333 0.334 1130 110 ' '
